data_7001517
loop_
_publ_author_name
'Deacon, Glen B.'
'Junk, Peter C.'
'Moxey, Graeme J.'
'Guino-o, Marites'
'Ruhlandt-Senge, Karin'

_publ_section_title
;
 Metal based synthetic routes to heavy alkaline earth aryloxo complexes
 involving ligands of moderate steric bulk
;
_journal_issue 25
_journal_name_full 'Dalton Transactions'
_journal_page_first 4878
_journal_page_last 4887
_journal_paper_doi 10.1039/b903056e
_journal_year 2009
_chemical_formula_moiety 'C52 H84 O12 Sr2'
_chemical_formula_sum 'C52 H84 O12 Sr2'
_chemical_formula_weight 1076.43
_chemical_name_systematic
;
?
;
_space_group_IT_number 14
_symmetry_cell_setting monoclinic
_symmetry_space_group_name_Hall '-P 2ybc'
_symmetry_space_group_name_H-M 'P 1 21/c 1'
_atom_sites_solution_hydrogens geom
_atom_sites_solution_primary direct
_atom_sites_solution_secondary difmap
_audit_creation_method SHELXL-97
_cell_angle_alpha 90.00
_cell_angle_beta 103.024(2)
_cell_angle_gamma 90.00
_cell_formula_units_Z 4
_cell_length_a 16.1057(4)
_cell_length_b 15.7854(4)
_cell_length_c 22.3065(6)
_cell_measurement_temperature 123(2)
_cell_volume 5525.2(3)
_computing_cell_refinement 'Bruker SMART (Bruker)'
_computing_data_collection 'Bruker SMART (Bruker)'
_computing_data_reduction 'Bruker SAINT (Bruker)'
_computing_molecular_graphics 'X-Seed (Barbour, 1999)'
_computing_publication_material 'CIFTAB (Sheldrick, 1997)'
_computing_structure_refinement 'SHELXL-97 (Sheldrick, 1997)'
_computing_structure_solution 'SHELXS-97 (Sheldrick, 1990)'
_diffrn_ambient_temperature 123(2)
_diffrn_measured_fraction_theta_full 0.996
_diffrn_measured_fraction_theta_max 0.996
_diffrn_measurement_device_type 'Bruker X8 Apex II CCD'
_diffrn_measurement_method 'phi and omega scans'
_diffrn_radiation_monochromator graphite
_diffrn_radiation_source 'fine-focus sealed tube'
_diffrn_radiation_type MoK\a
_diffrn_radiation_wavelength 0.71073
_diffrn_reflns_av_R_equivalents 0.0568
_diffrn_reflns_av_sigmaI/netI 0.0473
_diffrn_reflns_limit_h_max 20
_diffrn_reflns_limit_h_min -19
_diffrn_reflns_limit_k_max 20
_diffrn_reflns_limit_k_min -20
_diffrn_reflns_limit_l_max 28
_diffrn_reflns_limit_l_min -28
_diffrn_reflns_number 60509
_diffrn_reflns_theta_full 27.50
_diffrn_reflns_theta_max 27.50
_diffrn_reflns_theta_min 1.30
_exptl_absorpt_coefficient_mu 1.987
_exptl_absorpt_correction_T_max 0.7549
_exptl_absorpt_correction_T_min 0.7163
_exptl_absorpt_correction_type multi-scan
_exptl_absorpt_process_details SADABS
_exptl_crystal_colour colourless
_exptl_crystal_density_diffrn 1.294
_exptl_crystal_density_method 'not measured'
_exptl_crystal_description block
_exptl_crystal_F_000 2272
_exptl_crystal_size_max 0.18
_exptl_crystal_size_mid 0.18
_exptl_crystal_size_min 0.15
_refine_diff_density_max 0.524
_refine_diff_density_min -0.492
_refine_diff_density_rms 0.067
_refine_ls_goodness_of_fit_ref 1.014
_refine_ls_hydrogen_treatment constr
_refine_ls_matrix_type full
_refine_ls_number_parameters 615
_refine_ls_number_reflns 12644
_refine_ls_number_restraints 0
_refine_ls_restrained_S_all 1.014
_refine_ls_R_factor_all 0.0646
_refine_ls_R_factor_gt 0.0313
_refine_ls_shift/su_max 0.000
_refine_ls_shift/su_mean 0.000
_refine_ls_structure_factor_coef Fsqd
_refine_ls_weighting_details 'calc w=1/[\s^2^(Fo^2^)+(0.0333P)^2^+0.8057P] where P=(Fo^2^+2Fc^2^)/3'
_refine_ls_weighting_scheme calc
_refine_ls_wR_factor_gt 0.0637
_refine_ls_wR_factor_ref 0.0741
_reflns_number_gt 8823
_reflns_number_total 12644
_reflns_threshold_expression >2sigma(I)
_cod_data_source_file b903056e.txt
_cod_data_source_block c:\monop2
_cod_depositor_comments
;
The following automatic conversions were performed:
'_exptl_absorpt_correction_type' value 'Multi-scan' changed to
'multi-scan' according to
'/home/saulius/struct/CIF-dictionaries/cif_core.dic' dictionary named
'cif_core.dic' version 2.4.1 from 2010-06-29.

Automatic conversion script
Id: cif_fix_enum 1527 2010-12-29 10:47:43Z saulius 
;
_cod_original_cell_volume 5525.2(2)
_cod_original_sg_symbol_H-M P21/c
_cod_database_code 7001517

loop_
_symmetry_equiv_pos_as_xyz
'x, y, z'
'-x, y+1/2, -z+1/2'
'-x, -y, -z'
'x, -y-1/2, z-1/2'

loop_
_atom_site_label
_atom_site_type_symbol
_atom_site_fract_x
_atom_site_fract_y
_atom_site_fract_z
_atom_site_U_iso_or_equiv
_atom_site_adp_type
_atom_site_occupancy
_atom_site_symmetry_multiplicity
_atom_site_calc_flag
_atom_site_refinement_flags
_atom_site_disorder_assembly
_atom_site_disorder_group
Sr1 Sr 0.127890(12) 0.256920(11) 0.237830(8) 0.01449(5) Uani 1 1 d . . .
O1 O 0.06110(9) 0.33069(9) 0.30380(6) 0.0239(3) Uani 1 1 d . . .
C1 C 0.00796(14) 0.34600(13) 0.33962(9) 0.0200(5) Uani 1 1 d . . .
Sr2 Sr 0.372430(12) 0.286040(11) 0.257780(8) 0.01373(5) Uani 1 1 d . . .
O2 O 0.23224(9) 0.34577(9) 0.20411(6) 0.0205(3) Uani 1 1 d . . .
C2 C 0.03704(15) 0.37911(14) 0.39972(10) 0.0253(5) Uani 1 1 d . . .
O3 O 0.26806(9) 0.19515(9) 0.28951(6) 0.0201(3) Uani 1 1 d . . .
C3 C -0.02103(17) 0.39127(14) 0.43650(10) 0.0316(6) Uani 1 1 d . . .
H1 H -0.0006 0.4127 0.4769 0.038 Uiso 1 1 calc R . .
O4 O 0.44116(9) 0.21054(9) 0.19408(6) 0.0235(3) Uani 1 1 d . . .
C4 C -0.10711(17) 0.37374(15) 0.41725(11) 0.0337(6) Uani 1 1 d . . .
O5 O 0.01497(10) 0.30378(10) 0.14144(7) 0.0296(4) Uani 1 1 d . . .
C5 C -0.13488(15) 0.34459(14) 0.35747(11) 0.0299(6) Uani 1 1 d . . .
H2 H -0.1939 0.3335 0.3425 0.036 Uiso 1 1 calc R . .
O6 O -0.02693(11) 0.37264(14) 0.01059(7) 0.0521(6) Uani 1 1 d . . .
C6 C -0.08014(14) 0.33100(13) 0.31863(10) 0.0224(5) Uani 1 1 d . . .
O7 O 0.03552(9) 0.12378(9) 0.25363(6) 0.0230(3) Uani 1 1 d . . .
C7 C 0.12822(15) 0.40453(17) 0.42147(11) 0.0399(7) Uani 1 1 d . . .
H3 H 0.1333 0.4456 0.4550 0.060 Uiso 1 1 calc R . .
H4 H 0.1484 0.4302 0.3874 0.060 Uiso 1 1 calc R . .
H5 H 0.1627 0.3544 0.4363 0.060 Uiso 1 1 calc R . .
O8 O 0.11838(9) 0.12958(9) 0.16211(6) 0.0243(3) Uani 1 1 d . . .
C8 C -0.16786(19) 0.38681(17) 0.45874(13) 0.0543(9) Uani 1 1 d . . .
H6 H -0.1838 0.3317 0.4731 0.081 Uiso 1 1 calc R . .
H7 H -0.2191 0.4159 0.4360 0.081 Uiso 1 1 calc R . .
H8 H -0.1403 0.4212 0.4942 0.081 Uiso 1 1 calc R . .
O9 O 0.48201(9) 0.23872(9) 0.35609(6) 0.0242(3) Uani 1 1 d . . .
C9 C -0.11282(14) 0.30200(15) 0.25346(10) 0.0305(6) Uani 1 1 d . . .
H9 H -0.0956 0.3426 0.2253 0.046 Uiso 1 1 calc R . .
H10 H -0.1751 0.2984 0.2446 0.046 Uiso 1 1 calc R . .
H11 H -0.0891 0.2461 0.2480 0.046 Uiso 1 1 calc R . .
O10 O 0.52947(10) 0.13336(12) 0.47766(7) 0.0369(4) Uani 1 1 d . . .
C10 C 0.23439(12) 0.42051(13) 0.17585(9) 0.0173(4) Uani 1 1 d . . .
O11 O 0.38549(9) 0.41608(9) 0.33126(6) 0.0223(3) Uani 1 1 d . . .
C11 C 0.26121(13) 0.42545(13) 0.12015(9) 0.0188(5) Uani 1 1 d . . .
O12 O 0.46328(9) 0.41778(9) 0.23625(6) 0.0211(3) Uani 1 1 d . . .
C12 C 0.26356(13) 0.50345(13) 0.09174(9) 0.0206(5) Uani 1 1 d . . .
H12 H 0.2823 0.5059 0.0543 0.025 Uiso 1 1 calc R . .
C13 C 0.23959(13) 0.57773(14) 0.11610(9) 0.0215(5) Uani 1 1 d . . .
C14 C 0.21379(13) 0.57243(13) 0.17123(9) 0.0207(5) Uani 1 1 d . . .
H13 H 0.1974 0.6228 0.1888 0.025 Uiso 1 1 calc R . .
C15 C 0.21101(13) 0.49611(13) 0.20184(9) 0.0181(4) Uani 1 1 d . . .
C16 C 0.28596(14) 0.34631(14) 0.09085(10) 0.0245(5) Uani 1 1 d . . .
H14 H 0.3033 0.3611 0.0528 0.037 Uiso 1 1 calc R . .
H15 H 0.2372 0.3076 0.0814 0.037 Uiso 1 1 calc R . .
H16 H 0.3335 0.3187 0.1193 0.037 Uiso 1 1 calc R . .
C17 C 0.23955(15) 0.66075(14) 0.08255(10) 0.0297(5) Uani 1 1 d . . .
H17 H 0.2862 0.6610 0.0609 0.045 Uiso 1 1 calc R . .
H18 H 0.2474 0.7075 0.1122 0.045 Uiso 1 1 calc R . .
H19 H 0.1851 0.6677 0.0527 0.045 Uiso 1 1 calc R . .
C18 C 0.18537(14) 0.49351(14) 0.26249(9) 0.0257(5) Uani 1 1 d . . .
H20 H 0.1712 0.5508 0.2738 0.039 Uiso 1 1 calc R . .
H21 H 0.2326 0.4713 0.2942 0.039 Uiso 1 1 calc R . .
H22 H 0.1355 0.4567 0.2591 0.039 Uiso 1 1 calc R . .
C19 C 0.26561(12) 0.12202(13) 0.31973(9) 0.0175(4) Uani 1 1 d . . .
C20 C 0.28738(13) 0.04428(13) 0.29558(9) 0.0198(5) Uani 1 1 d . . .
C21 C 0.28418(13) -0.02974(14) 0.32872(10) 0.0221(5) Uani 1 1 d . . .
H23 H 0.2993 -0.0816 0.3124 0.027 Uiso 1 1 calc R . .
C22 C 0.25995(13) -0.03149(14) 0.38448(10) 0.0239(5) Uani 1 1 d . . .
C23 C 0.23822(13) 0.04496(14) 0.40700(10) 0.0231(5) Uani 1 1 d . . .
H24 H 0.2209 0.0454 0.4450 0.028 Uiso 1 1 calc R . .
C24 C 0.24068(13) 0.12118(13) 0.37640(9) 0.0197(5) Uani 1 1 d . . .
C25 C 0.31147(14) 0.04277(14) 0.23423(9) 0.0262(5) Uani 1 1 d . . .
H25 H 0.3270 -0.0151 0.2251 0.039 Uiso 1 1 calc R . .
H26 H 0.3601 0.0806 0.2354 0.039 Uiso 1 1 calc R . .
H27 H 0.2630 0.0618 0.2021 0.039 Uiso 1 1 calc R . .
C26 C 0.25906(15) -0.11231(15) 0.42048(11) 0.0342(6) Uani 1 1 d . . .
H31 H 0.3120 -0.1168 0.4522 0.051 Uiso 1 1 calc R . .
H32 H 0.2542 -0.1609 0.3926 0.051 Uiso 1 1 calc R . .
H33 H 0.2104 -0.1117 0.4400 0.051 Uiso 1 1 calc R . .
C27 C 0.21877(15) 0.20239(14) 0.40390(10) 0.0270(5) Uani 1 1 d . . .
H28 H 0.2048 0.1907 0.4436 0.041 Uiso 1 1 calc R . .
H29 H 0.1696 0.2286 0.3761 0.041 Uiso 1 1 calc R . .
H30 H 0.2676 0.2410 0.4099 0.041 Uiso 1 1 calc R . .
C28 C 0.49732(14) 0.19504(12) 0.16042(9) 0.0184(5) Uani 1 1 d . . .
C29 C 0.47223(14) 0.16005(13) 0.10053(9) 0.0212(5) Uani 1 1 d . . .
C30 C 0.53308(15) 0.14630(13) 0.06647(9) 0.0242(5) Uani 1 1 d . . .
H34 H 0.5152 0.1236 0.0262 0.029 Uiso 1 1 calc R . .
C31 C 0.61859(15) 0.16407(14) 0.08838(10) 0.0252(5) Uani 1 1 d . . .
C32 C 0.64288(14) 0.19604(13) 0.14774(10) 0.0242(5) Uani 1 1 d . . .
H35 H 0.7014 0.2078 0.1642 0.029 Uiso 1 1 calc R . .
C33 C 0.58478(14) 0.21153(13) 0.18392(9) 0.0206(5) Uani 1 1 d . . .
C34 C 0.38078(14) 0.13555(16) 0.07608(10) 0.0324(6) Uani 1 1 d . . .
H36 H 0.3765 0.0986 0.0402 0.049 Uiso 1 1 calc R . .
H37 H 0.3465 0.1866 0.0640 0.049 Uiso 1 1 calc R . .
H38 H 0.3597 0.1054 0.1081 0.049 Uiso 1 1 calc R . .
C35 C 0.68335(16) 0.14948(16) 0.04997(11) 0.0375(6) Uani 1 1 d . . .
H39 H 0.6619 0.1064 0.0187 0.056 Uiso 1 1 calc R . .
H40 H 0.7370 0.1300 0.0765 0.056 Uiso 1 1 calc R . .
H41 H 0.6932 0.2025 0.0298 0.056 Uiso 1 1 calc R . .
C36 C 0.61378(15) 0.24327(15) 0.24884(10) 0.0282(5) Uani 1 1 d . . .
H42 H 0.5852 0.2970 0.2532 0.042 Uiso 1 1 calc R . .
H43 H 0.6756 0.2521 0.2582 0.042 Uiso 1 1 calc R . .
H44 H 0.5994 0.2014 0.2774 0.042 Uiso 1 1 calc R . .
C37 C -0.05458(16) 0.25290(16) 0.10999(12) 0.0413(7) Uani 1 1 d . . .
H45 H -0.1080 0.2841 0.1066 0.062 Uiso 1 1 calc R . .
H46 H -0.0566 0.2004 0.1331 0.062 Uiso 1 1 calc R . .
H47 H -0.0468 0.2392 0.0687 0.062 Uiso 1 1 calc R . .
C38 C 0.01477(16) 0.38856(15) 0.11892(10) 0.0322(6) Uani 1 1 d . . .
H48 H 0.0535 0.4235 0.1500 0.039 Uiso 1 1 calc R . .
H49 H -0.0434 0.4123 0.1134 0.039 Uiso 1 1 calc R . .
C39 C 0.04203(15) 0.39448(17) 0.05904(11) 0.0371(6) Uani 1 1 d . . .
H50 H 0.0610 0.4529 0.0531 0.045 Uiso 1 1 calc R . .
H51 H 0.0904 0.3556 0.0595 0.045 Uiso 1 1 calc R . .
C40 C -0.00138(18) 0.3605(2) -0.04571(12) 0.0613(10) Uani 1 1 d . . .
H52 H 0.0281 0.4114 -0.0553 0.092 Uiso 1 1 calc R . .
H53 H -0.0517 0.3501 -0.0788 0.092 Uiso 1 1 calc R . .
H54 H 0.0372 0.3118 -0.0419 0.092 Uiso 1 1 calc R . .
C41 C 0.01691(14) 0.11316(14) 0.31298(10) 0.0262(5) Uani 1 1 d . . .
H55 H -0.0341 0.0779 0.3092 0.039 Uiso 1 1 calc R . .
H56 H 0.0068 0.1687 0.3297 0.039 Uiso 1 1 calc R . .
H57 H 0.0652 0.0856 0.3407 0.039 Uiso 1 1 calc R . .
C42 C 0.05902(14) 0.04507(13) 0.22990(10) 0.0256(5) Uani 1 1 d . . .
H58 H 0.0161 0.0011 0.2323 0.031 Uiso 1 1 calc R . .
H59 H 0.1149 0.0259 0.2545 0.031 Uiso 1 1 calc R . .
C43 C 0.06391(15) 0.05836(14) 0.16472(10) 0.0270(5) Uani 1 1 d . . .
H60 H 0.0871 0.0071 0.1488 0.032 Uiso 1 1 calc R . .
H61 H 0.0063 0.0693 0.1390 0.032 Uiso 1 1 calc R . .
C44 C 0.13949(16) 0.13708(17) 0.10368(10) 0.0376(6) Uani 1 1 d . . .
H62 H 0.1654 0.0841 0.0939 0.056 Uiso 1 1 calc R . .
H63 H 0.1799 0.1838 0.1048 0.056 Uiso 1 1 calc R . .
H64 H 0.0877 0.1485 0.0721 0.056 Uiso 1 1 calc R . .
C45 C 0.54977(15) 0.28581(15) 0.39407(11) 0.0322(6) Uani 1 1 d . . .
H65 H 0.5463 0.2806 0.4372 0.048 Uiso 1 1 calc R . .
H66 H 0.5449 0.3456 0.3819 0.048 Uiso 1 1 calc R . .
H67 H 0.6046 0.2635 0.3891 0.048 Uiso 1 1 calc R . .
C46 C 0.48628(15) 0.14984(14) 0.36873(10) 0.0261(5) Uani 1 1 d . . .
H68 H 0.5455 0.1303 0.3717 0.031 Uiso 1 1 calc R . .
H69 H 0.4492 0.1198 0.3338 0.031 Uiso 1 1 calc R . .
C47 C 0.45984(14) 0.12605(15) 0.42662(10) 0.0291(5) Uani 1 1 d . . .
H70 H 0.4131 0.1636 0.4324 0.035 Uiso 1 1 calc R . .
H71 H 0.4385 0.0670 0.4234 0.035 Uiso 1 1 calc R . .
C48 C 0.50350(17) 0.12283(18) 0.53368(11) 0.0420(7) Uani 1 1 d . . .
H72 H 0.4640 0.1683 0.5382 0.063 Uiso 1 1 calc R . .
H73 H 0.5535 0.1249 0.5681 0.063 Uiso 1 1 calc R . .
H74 H 0.4750 0.0680 0.5336 0.063 Uiso 1 1 calc R . .
C49 C 0.36794(16) 0.41339(16) 0.39105(10) 0.0338(6) Uani 1 1 d . . .
H75 H 0.4217 0.4121 0.4222 0.051 Uiso 1 1 calc R . .
H76 H 0.3347 0.3625 0.3949 0.051 Uiso 1 1 calc R . .
H77 H 0.3353 0.4638 0.3972 0.051 Uiso 1 1 calc R . .
C50 C 0.43684(14) 0.48795(13) 0.32419(10) 0.0235(5) Uani 1 1 d . . .
H78 H 0.4954 0.4801 0.3492 0.028 Uiso 1 1 calc R . .
H79 H 0.4127 0.5397 0.3387 0.028 Uiso 1 1 calc R . .
C51 C 0.43886(14) 0.49726(13) 0.25789(9) 0.0220(5) Uani 1 1 d . . .
H80 H 0.3819 0.5140 0.2337 0.026 Uiso 1 1 calc R . .
H81 H 0.4802 0.5417 0.2531 0.026 Uiso 1 1 calc R . .
C52 C 0.48569(14) 0.42608(14) 0.17804(9) 0.0234(5) Uani 1 1 d . . .
H82 H 0.4390 0.4537 0.1488 0.035 Uiso 1 1 calc R . .
H83 H 0.4960 0.3698 0.1626 0.035 Uiso 1 1 calc R . .
H84 H 0.5375 0.4604 0.1829 0.035 Uiso 1 1 calc R . .

loop_
_atom_site_aniso_label
_atom_site_aniso_U_11
_atom_site_aniso_U_22
_atom_site_aniso_U_33
_atom_site_aniso_U_23
_atom_site_aniso_U_13
_atom_site_aniso_U_12
Sr1 0.01337(11) 0.01429(11) 0.01606(9) -0.00056(7) 0.00386(7) -0.00038(8)
O1 0.0211(9) 0.0244(8) 0.0281(8) -0.0043(7) 0.0095(7) 0.0018(7)
C1 0.0229(13) 0.0141(11) 0.0240(11) 0.0007(8) 0.0074(9) 0.0029(9)
Sr2 0.01286(11) 0.01295(10) 0.01579(9) 0.00006(7) 0.00407(7) 0.00006(8)
O2 0.0197(8) 0.0170(8) 0.0249(8) 0.0069(6) 0.0049(6) 0.0014(6)
C2 0.0322(14) 0.0183(12) 0.0242(11) 0.0012(9) 0.0039(10) 0.0055(10)
O3 0.0195(8) 0.0165(8) 0.0239(7) 0.0044(6) 0.0037(6) 0.0005(6)
C3 0.0555(18) 0.0193(12) 0.0223(11) 0.0022(9) 0.0140(12) 0.0087(11)
O4 0.0231(9) 0.0230(8) 0.0270(8) -0.0031(6) 0.0112(7) 0.0013(7)
C4 0.0498(18) 0.0195(12) 0.0414(14) 0.0051(11) 0.0305(13) 0.0027(11)
O5 0.0265(10) 0.0319(10) 0.0261(8) 0.0009(7) -0.0030(7) 0.0034(7)
C5 0.0295(14) 0.0197(12) 0.0461(14) 0.0021(10) 0.0204(12) -0.0013(10)
O6 0.0227(10) 0.1056(18) 0.0265(9) 0.0058(10) 0.0021(8) -0.0005(10)
C6 0.0248(13) 0.0160(11) 0.0285(11) 0.0015(9) 0.0105(10) 0.0019(9)
O7 0.0264(9) 0.0173(8) 0.0273(8) -0.0011(6) 0.0101(7) -0.0006(7)
C7 0.0356(16) 0.0391(16) 0.0388(14) -0.0150(12) -0.0046(12) 0.0065(12)
O8 0.0264(9) 0.0241(8) 0.0239(8) -0.0067(6) 0.0092(7) -0.0049(7)
C8 0.083(2) 0.0360(17) 0.0625(19) -0.0037(14) 0.0548(18) -0.0015(15)
O9 0.0240(9) 0.0201(8) 0.0248(8) -0.0010(6) -0.0020(7) 0.0019(7)
C9 0.0212(14) 0.0307(14) 0.0379(13) -0.0018(11) 0.0033(11) -0.0012(10)
O10 0.0209(10) 0.0662(13) 0.0220(8) 0.0056(8) 0.0015(7) 0.0016(8)
C10 0.0113(11) 0.0177(11) 0.0216(10) 0.0036(8) 0.0010(8) -0.0003(8)
O11 0.0285(9) 0.0178(8) 0.0231(7) -0.0027(6) 0.0110(7) -0.0034(7)
C11 0.0123(11) 0.0197(11) 0.0228(11) 0.0004(9) 0.0009(9) 0.0012(9)
O12 0.0258(9) 0.0159(8) 0.0241(7) -0.0005(6) 0.0110(7) 0.0002(6)
C12 0.0195(12) 0.0226(12) 0.0199(10) 0.0041(9) 0.0049(9) -0.0016(9)
C13 0.0167(12) 0.0202(12) 0.0260(11) 0.0045(9) 0.0016(9) 0.0000(9)
C14 0.0172(12) 0.0180(11) 0.0260(11) -0.0012(9) 0.0032(9) 0.0015(9)
C15 0.0114(11) 0.0206(11) 0.0210(11) 0.0009(8) 0.0011(9) 0.0003(9)
C16 0.0250(13) 0.0228(12) 0.0257(11) 0.0001(9) 0.0055(10) 0.0002(10)
C17 0.0329(15) 0.0217(13) 0.0349(13) 0.0067(10) 0.0083(11) -0.0008(10)
C18 0.0272(14) 0.0259(13) 0.0243(11) 0.0024(9) 0.0062(10) 0.0030(10)
C19 0.0107(11) 0.0169(11) 0.0232(10) 0.0051(9) 0.0005(8) -0.0020(8)
C20 0.0132(12) 0.0207(12) 0.0239(11) 0.0014(9) 0.0006(9) -0.0005(9)
C21 0.0146(12) 0.0179(11) 0.0320(12) 0.0003(9) 0.0015(9) -0.0004(9)
C22 0.0159(12) 0.0212(12) 0.0328(12) 0.0079(10) 0.0018(10) -0.0018(9)
C23 0.0173(12) 0.0279(13) 0.0240(11) 0.0058(9) 0.0046(9) -0.0010(10)
C24 0.0130(12) 0.0212(12) 0.0231(11) 0.0038(9) 0.0005(9) -0.0001(9)
C25 0.0257(14) 0.0263(13) 0.0271(12) -0.0015(10) 0.0072(10) 0.0028(10)
C26 0.0329(15) 0.0263(14) 0.0437(14) 0.0151(11) 0.0091(12) -0.0005(11)
C27 0.0287(14) 0.0264(13) 0.0264(11) 0.0008(10) 0.0069(10) 0.0028(10)
C28 0.0238(13) 0.0118(10) 0.0213(10) 0.0033(8) 0.0087(9) 0.0036(9)
C29 0.0243(13) 0.0177(11) 0.0211(10) 0.0025(8) 0.0044(9) 0.0045(9)
C30 0.0345(15) 0.0216(12) 0.0177(10) 0.0029(9) 0.0087(10) 0.0045(10)
C31 0.0295(14) 0.0227(12) 0.0284(12) 0.0068(9) 0.0169(10) 0.0051(10)
C32 0.0204(13) 0.0203(12) 0.0343(12) 0.0040(9) 0.0108(10) 0.0017(9)
C33 0.0222(13) 0.0153(11) 0.0251(11) 0.0027(9) 0.0072(9) 0.0009(9)
C34 0.0281(15) 0.0361(15) 0.0311(13) -0.0081(11) 0.0025(11) 0.0018(11)
C35 0.0415(17) 0.0403(16) 0.0385(14) -0.0003(12) 0.0254(13) 0.0029(12)
C36 0.0239(14) 0.0296(14) 0.0305(12) -0.0021(10) 0.0046(10) 0.0012(10)
C37 0.0316(17) 0.0345(17) 0.0506(16) 0.0020(12) -0.0059(13) -0.0011(12)
C38 0.0293(15) 0.0272(14) 0.0348(13) -0.0047(10) -0.0041(11) 0.0032(11)
C39 0.0214(14) 0.0444(16) 0.0423(15) 0.0097(12) 0.0006(11) -0.0009(12)
C40 0.0441(19) 0.108(3) 0.0358(16) 0.0048(17) 0.0175(14) -0.0009(18)
C41 0.0251(13) 0.0262(13) 0.0289(12) 0.0022(10) 0.0091(10) -0.0027(10)
C42 0.0239(13) 0.0149(11) 0.0392(13) -0.0031(9) 0.0097(11) -0.0021(9)
C43 0.0241(13) 0.0209(12) 0.0360(13) -0.0108(10) 0.0067(10) -0.0036(10)
C44 0.0479(18) 0.0409(16) 0.0265(12) -0.0054(11) 0.0138(12) -0.0019(13)
C45 0.0287(15) 0.0252(14) 0.0383(13) -0.0053(10) -0.0020(11) -0.0001(11)
C46 0.0300(14) 0.0202(12) 0.0244(11) -0.0037(9) -0.0016(10) 0.0023(10)
C47 0.0223(13) 0.0302(13) 0.0310(12) 0.0034(10) -0.0021(10) 0.0006(10)
C48 0.0376(17) 0.061(2) 0.0299(13) 0.0050(13) 0.0138(12) 0.0026(14)
C49 0.0451(17) 0.0344(14) 0.0259(12) -0.0014(10) 0.0161(12) -0.0022(12)
C50 0.0238(13) 0.0174(11) 0.0293(12) -0.0051(9) 0.0063(10) -0.0025(9)
C51 0.0221(13) 0.0165(11) 0.0284(12) -0.0020(9) 0.0079(10) -0.0005(9)
C52 0.0248(13) 0.0227(12) 0.0246(11) 0.0009(9) 0.0094(10) -0.0006(10)

loop_
_atom_type_symbol
_atom_type_description
_atom_type_scat_dispersion_real
_atom_type_scat_dispersion_imag
_atom_type_scat_source
C C 0.0033 0.0016 'International Tables Vol C Tables 4.2.6.8 and 6.1.1.4'
H H 0.0000 0.0000 'International Tables Vol C Tables 4.2.6.8 and 6.1.1.4'
O O 0.0106 0.0060 'International Tables Vol C Tables 4.2.6.8 and 6.1.1.4'
Sr Sr -1.5307 3.2498 'International Tables Vol C Tables 4.2.6.8 and 6.1.1.4'

loop_
_geom_angle_atom_site_label_1
_geom_angle_atom_site_label_2
_geom_angle_atom_site_label_3
_geom_angle
_geom_angle_site_symmetry_1
_geom_angle_site_symmetry_3
_geom_angle_publ_flag
O1 Sr1 O2 110.95(5) . . ?
O1 Sr1 O3 113.83(5) . . ?
O2 Sr1 O3 75.62(4) . . ?
O1 Sr1 O5 92.52(5) . . ?
O2 Sr1 O5 89.05(5) . . ?
O3 Sr1 O5 152.78(5) . . ?
O1 Sr1 O8 146.00(5) . . ?
O2 Sr1 O8 100.83(5) . . ?
O3 Sr1 O8 85.00(5) . . ?
O5 Sr1 O8 75.81(5) . . ?
O1 Sr1 O7 87.66(5) . . ?
O2 Sr1 O7 161.34(5) . . ?
O3 Sr1 O7 96.06(4) . . ?
O5 Sr1 O7 91.53(5) . . ?
O8 Sr1 O7 61.38(4) . . ?
O1 Sr1 C19 108.74(5) . . ?
O2 Sr1 C19 96.76(5) . . ?
O3 Sr1 C19 21.30(5) . . ?
O5 Sr1 C19 154.01(5) . . ?
O8 Sr1 C19 78.22(5) . . ?
O7 Sr1 C19 75.07(5) . . ?
O1 Sr1 Sr2 118.03(4) . . ?
O2 Sr1 Sr2 38.34(3) . . ?
O3 Sr1 Sr2 37.30(3) . . ?
O5 Sr1 Sr2 124.36(4) . . ?
O8 Sr1 Sr2 94.32(3) . . ?
O7 Sr1 Sr2 131.63(3) . . ?
C19 Sr1 Sr2 58.52(3) . . ?
C1 O1 Sr1 158.89(14) . . ?
O1 C1 C6 120.67(18) . . ?
O1 C1 C2 121.3(2) . . ?
C6 C1 C2 118.00(19) . . ?
O4 Sr2 O3 109.38(5) . . ?
O4 Sr2 O2 113.98(5) . . ?
O3 Sr2 O2 75.65(4) . . ?
O4 Sr2 O9 92.42(5) . . ?
O3 Sr2 O9 88.13(5) . . ?
O2 Sr2 O9 152.29(5) . . ?
O4 Sr2 O11 143.96(5) . . ?
O3 Sr2 O11 104.16(4) . . ?
O2 Sr2 O11 86.56(5) . . ?
O9 Sr2 O11 75.65(5) . . ?
O4 Sr2 O12 86.15(5) . . ?
O3 Sr2 O12 164.13(4) . . ?
O2 Sr2 O12 95.37(4) . . ?
O9 Sr2 O12 94.64(5) . . ?
O11 Sr2 O12 61.70(4) . . ?
O4 Sr2 C10 110.20(5) . . ?
O3 Sr2 C10 96.70(5) . . ?
O2 Sr2 C10 21.32(5) . . ?
O9 Sr2 C10 153.53(5) . . ?
O11 Sr2 C10 77.94(5) . . ?
O12 Sr2 C10 74.10(5) . . ?
O4 Sr2 Sr1 118.70(4) . . ?
O3 Sr2 Sr1 38.34(3) . . ?
O2 Sr2 Sr1 37.33(3) . . ?
O9 Sr2 Sr1 122.74(3) . . ?
O11 Sr2 Sr1 95.81(3) . . ?
O12 Sr2 Sr1 131.19(3) . . ?
C10 Sr2 Sr1 58.39(3) . . ?
C10 O2 Sr1 138.11(12) . . ?
C10 O2 Sr2 116.24(12) . . ?
Sr1 O2 Sr2 104.33(5) . . ?
C3 C2 C1 119.1(2) . . ?
C3 C2 C7 121.0(2) . . ?
C1 C2 C7 119.8(2) . . ?
C19 O3 Sr2 138.92(12) . . ?
C19 O3 Sr1 116.30(12) . . ?
Sr2 O3 Sr1 104.36(5) . . ?
C4 C3 C2 123.4(2) . . ?
C4 C3 H1 118.3 . . ?
C2 C3 H1 118.3 . . ?
C28 O4 Sr2 157.76(13) . . ?
C3 C4 C5 116.6(2) . . ?
C3 C4 C8 121.8(2) . . ?
C5 C4 C8 121.6(3) . . ?
C37 O5 C38 114.50(17) . . ?
C37 O5 Sr1 124.99(14) . . ?
C38 O5 Sr1 120.30(13) . . ?
C6 C5 C4 122.7(2) . . ?
C6 C5 H2 118.6 . . ?
C4 C5 H2 118.6 . . ?
C39 O6 C40 112.11(19) . . ?
C5 C6 C1 120.1(2) . . ?
C5 C6 C9 121.3(2) . . ?
C1 C6 C9 118.65(19) . . ?
C41 O7 C42 111.56(16) . . ?
C41 O7 Sr1 117.24(12) . . ?
C42 O7 Sr1 115.86(11) . . ?
C2 C7 H3 109.5 . . ?
C2 C7 H4 109.5 . . ?
H3 C7 H4 109.5 . . ?
C2 C7 H5 109.5 . . ?
H3 C7 H5 109.5 . . ?
H4 C7 H5 109.5 . . ?
C44 O8 C43 112.11(16) . . ?
C44 O8 Sr1 122.51(13) . . ?
C43 O8 Sr1 121.65(11) . . ?
C4 C8 H6 109.5 . . ?
C4 C8 H7 109.5 . . ?
H6 C8 H7 109.5 . . ?
C4 C8 H8 109.5 . . ?
H6 C8 H8 109.5 . . ?
H7 C8 H8 109.5 . . ?
C46 O9 C45 113.39(16) . . ?
C46 O9 Sr2 116.25(12) . . ?
C45 O9 Sr2 129.33(13) . . ?
C6 C9 H9 109.5 . . ?
C6 C9 H10 109.5 . . ?
H9 C9 H10 109.5 . . ?
C6 C9 H11 109.5 . . ?
H9 C9 H11 109.5 . . ?
H10 C9 H11 109.5 . . ?
C47 O10 C48 111.33(17) . . ?
O2 C10 C11 120.62(18) . . ?
O2 C10 C15 120.79(18) . . ?
C11 C10 C15 118.58(19) . . ?
O2 C10 Sr2 42.44(9) . . ?
C11 C10 Sr2 102.80(13) . . ?
C15 C10 Sr2 121.50(13) . . ?
C49 O11 C50 111.57(16) . . ?
C49 O11 Sr2 124.08(13) . . ?
C50 O11 Sr2 121.41(11) . . ?
C12 C11 C10 119.83(19) . . ?
C12 C11 C16 120.04(19) . . ?
C10 C11 C16 120.12(19) . . ?
C52 O12 C51 111.77(15) . . ?
C52 O12 Sr2 119.97(12) . . ?
C51 O12 Sr2 114.98(11) . . ?
C13 C12 C11 122.2(2) . . ?
C13 C12 H12 118.9 . . ?
C11 C12 H12 118.9 . . ?
C12 C13 C14 117.59(19) . . ?
C12 C13 C17 120.68(19) . . ?
C14 C13 C17 121.7(2) . . ?
C13 C14 C15 122.5(2) . . ?
C13 C14 H13 118.8 . . ?
C15 C14 H13 118.8 . . ?
C14 C15 C10 119.26(19) . . ?
C14 C15 C18 120.80(19) . . ?
C10 C15 C18 119.93(18) . . ?
C11 C16 H14 109.5 . . ?
C11 C16 H15 109.5 . . ?
H14 C16 H15 109.5 . . ?
C11 C16 H16 109.5 . . ?
H14 C16 H16 109.5 . . ?
H15 C16 H16 109.5 . . ?
C13 C17 H17 109.5 . . ?
C13 C17 H18 109.5 . . ?
H17 C17 H18 109.5 . . ?
C13 C17 H19 109.5 . . ?
H17 C17 H19 109.5 . . ?
H18 C17 H19 109.5 . . ?
C15 C18 H20 109.5 . . ?
C15 C18 H21 109.5 . . ?
H20 C18 H21 109.5 . . ?
C15 C18 H22 109.5 . . ?
H20 C18 H22 109.5 . . ?
H21 C18 H22 109.5 . . ?
O3 C19 C24 120.33(19) . . ?
O3 C19 C20 121.11(18) . . ?
C24 C19 C20 118.55(19) . . ?
O3 C19 Sr1 42.40(9) . . ?
C24 C19 Sr1 102.12(13) . . ?
C20 C19 Sr1 122.69(13) . . ?
C21 C20 C19 118.97(19) . . ?
C21 C20 C25 121.2(2) . . ?
C19 C20 C25 119.78(19) . . ?
C22 C21 C20 123.1(2) . . ?
C22 C21 H23 118.5 . . ?
C20 C21 H23 118.5 . . ?
C23 C22 C21 117.0(2) . . ?
C23 C22 C26 120.7(2) . . ?
C21 C22 C26 122.2(2) . . ?
C22 C23 C24 122.7(2) . . ?
C22 C23 H24 118.6 . . ?
C24 C23 H24 118.6 . . ?
C23 C24 C19 119.6(2) . . ?
C23 C24 C27 120.34(19) . . ?
C19 C24 C27 120.02(19) . . ?
C20 C25 H25 109.5 . . ?
C20 C25 H26 109.5 . . ?
H25 C25 H26 109.5 . . ?
C20 C25 H27 109.5 . . ?
H25 C25 H27 109.5 . . ?
H26 C25 H27 109.5 . . ?
C22 C26 H31 109.5 . . ?
C22 C26 H32 109.5 . . ?
H31 C26 H32 109.5 . . ?
C22 C26 H33 109.5 . . ?
H31 C26 H33 109.5 . . ?
H32 C26 H33 109.5 . . ?
C24 C27 H28 109.5 . . ?
C24 C27 H29 109.5 . . ?
H28 C27 H29 109.5 . . ?
C24 C27 H30 109.5 . . ?
H28 C27 H30 109.5 . . ?
H29 C27 H30 109.5 . . ?
O4 C28 C33 120.53(18) . . ?
O4 C28 C29 121.4(2) . . ?
C33 C28 C29 118.05(18) . . ?
C30 C29 C28 119.4(2) . . ?
C30 C29 C34 121.17(19) . . ?
C28 C29 C34 119.38(19) . . ?
C31 C30 C29 123.1(2) . . ?
C31 C30 H34 118.5 . . ?
C29 C30 H34 118.5 . . ?
C30 C31 C32 117.07(19) . . ?
C30 C31 C35 122.0(2) . . ?
C32 C31 C35 121.0(2) . . ?
C33 C32 C31 122.4(2) . . ?
C33 C32 H35 118.8 . . ?
C31 C32 H35 118.8 . . ?
C32 C33 C28 119.9(2) . . ?
C32 C33 C36 121.0(2) . . ?
C28 C33 C36 119.10(19) . . ?
C29 C34 H36 109.5 . . ?
C29 C34 H37 109.5 . . ?
H36 C34 H37 109.5 . . ?
C29 C34 H38 109.5 . . ?
H36 C34 H38 109.5 . . ?
H37 C34 H38 109.5 . . ?
C31 C35 H39 109.5 . . ?
C31 C35 H40 109.5 . . ?
H39 C35 H40 109.5 . . ?
C31 C35 H41 109.5 . . ?
H39 C35 H41 109.5 . . ?
H40 C35 H41 109.5 . . ?
C33 C36 H42 109.5 . . ?
C33 C36 H43 109.5 . . ?
H42 C36 H43 109.5 . . ?
C33 C36 H44 109.5 . . ?
H42 C36 H44 109.5 . . ?
H43 C36 H44 109.5 . . ?
O5 C37 H45 109.5 . . ?
O5 C37 H46 109.5 . . ?
H45 C37 H46 109.5 . . ?
O5 C37 H47 109.5 . . ?
H45 C37 H47 109.5 . . ?
H46 C37 H47 109.5 . . ?
O5 C38 C39 113.2(2) . . ?
O5 C38 H48 108.9 . . ?
C39 C38 H48 108.9 . . ?
O5 C38 H49 108.9 . . ?
C39 C38 H49 108.9 . . ?
H48 C38 H49 107.8 . . ?
O6 C39 C38 109.27(19) . . ?
O6 C39 H50 109.8 . . ?
C38 C39 H50 109.8 . . ?
O6 C39 H51 109.8 . . ?
C38 C39 H51 109.8 . . ?
H50 C39 H51 108.3 . . ?
O6 C40 H52 109.5 . . ?
O6 C40 H53 109.5 . . ?
H52 C40 H53 109.5 . . ?
O6 C40 H54 109.5 . . ?
H52 C40 H54 109.5 . . ?
H53 C40 H54 109.5 . . ?
O7 C41 H55 109.5 . . ?
O7 C41 H56 109.5 . . ?
H55 C41 H56 109.5 . . ?
O7 C41 H57 109.5 . . ?
H55 C41 H57 109.5 . . ?
H56 C41 H57 109.5 . . ?
O7 C42 C43 108.35(17) . . ?
O7 C42 H58 110.0 . . ?
C43 C42 H58 110.0 . . ?
O7 C42 H59 110.0 . . ?
C43 C42 H59 110.0 . . ?
H58 C42 H59 108.4 . . ?
O8 C43 C42 108.50(17) . . ?
O8 C43 H60 110.0 . . ?
C42 C43 H60 110.0 . . ?
O8 C43 H61 110.0 . . ?
C42 C43 H61 110.0 . . ?
H60 C43 H61 108.4 . . ?
O8 C44 H62 109.5 . . ?
O8 C44 H63 109.5 . . ?
H62 C44 H63 109.5 . . ?
O8 C44 H64 109.5 . . ?
H62 C44 H64 109.5 . . ?
H63 C44 H64 109.5 . . ?
O9 C45 H65 109.5 . . ?
O9 C45 H66 109.5 . . ?
H65 C45 H66 109.5 . . ?
O9 C45 H67 109.5 . . ?
H65 C45 H67 109.5 . . ?
H66 C45 H67 109.5 . . ?
O9 C46 C47 113.97(18) . . ?
O9 C46 H68 108.8 . . ?
C47 C46 H68 108.8 . . ?
O9 C46 H69 108.8 . . ?
C47 C46 H69 108.8 . . ?
H68 C46 H69 107.7 . . ?
O10 C47 C46 110.29(18) . . ?
O10 C47 H70 109.6 . . ?
C46 C47 H70 109.6 . . ?
O10 C47 H71 109.6 . . ?
C46 C47 H71 109.6 . . ?
H70 C47 H71 108.1 . . ?
O10 C48 H72 109.5 . . ?
O10 C48 H73 109.5 . . ?
H72 C48 H73 109.5 . . ?
O10 C48 H74 109.5 . . ?
H72 C48 H74 109.5 . . ?
H73 C48 H74 109.5 . . ?
O11 C49 H75 109.5 . . ?
O11 C49 H76 109.5 . . ?
H75 C49 H76 109.5 . . ?
O11 C49 H77 109.5 . . ?
H75 C49 H77 109.5 . . ?
H76 C49 H77 109.5 . . ?
O11 C50 C51 109.18(17) . . ?
O11 C50 H78 109.8 . . ?
C51 C50 H78 109.8 . . ?
O11 C50 H79 109.8 . . ?
C51 C50 H79 109.8 . . ?
H78 C50 H79 108.3 . . ?
O12 C51 C50 108.46(17) . . ?
O12 C51 H80 110.0 . . ?
C50 C51 H80 110.0 . . ?
O12 C51 H81 110.0 . . ?
C50 C51 H81 110.0 . . ?
H80 C51 H81 108.4 . . ?
O12 C52 H82 109.5 . . ?
O12 C52 H83 109.5 . . ?
H82 C52 H83 109.5 . . ?
O12 C52 H84 109.5 . . ?
H82 C52 H84 109.5 . . ?
H83 C52 H84 109.5 . . ?

loop_
_geom_bond_atom_site_label_1
_geom_bond_atom_site_label_2
_geom_bond_distance
_geom_bond_site_symmetry_2
_geom_bond_publ_flag
Sr1 O1 2.3221(14) . ?
Sr1 O2 2.4346(14) . ?
Sr1 O3 2.4906(14) . ?
Sr1 O5 2.5914(15) . ?
Sr1 O8 2.6077(14) . ?
Sr1 O7 2.6440(14) . ?
Sr1 C19 3.311(2) . ?
Sr1 Sr2 3.8899(3) . ?
O1 C1 1.318(2) . ?
C1 C6 1.410(3) . ?
C1 C2 1.417(3) . ?
Sr2 O4 2.3181(14) . ?
Sr2 O3 2.4334(14) . ?
Sr2 O2 2.4904(14) . ?
Sr2 O9 2.5956(14) . ?
Sr2 O11 2.6056(14) . ?
Sr2 O12 2.6482(14) . ?
Sr2 C10 3.310(2) . ?
O2 C10 1.342(2) . ?
C2 C3 1.389(3) . ?
C2 C7 1.494(3) . ?
O3 C19 1.342(2) . ?
C3 C4 1.384(3) . ?
C3 H1 0.9500 . ?
O4 C28 1.322(2) . ?
C4 C5 1.386(3) . ?
C4 C8 1.505(3) . ?
O5 C37 1.428(3) . ?
O5 C38 1.429(3) . ?
C5 C6 1.385(3) . ?
C5 H2 0.9500 . ?
O6 C39 1.407(3) . ?
O6 C40 1.420(3) . ?
C6 C9 1.502(3) . ?
O7 C41 1.432(2) . ?
O7 C42 1.434(2) . ?
C7 H3 0.9800 . ?
C7 H4 0.9800 . ?
C7 H5 0.9800 . ?
O8 C44 1.424(2) . ?
O8 C43 1.435(2) . ?
C8 H6 0.9800 . ?
C8 H7 0.9800 . ?
C8 H8 0.9800 . ?
O9 C46 1.430(2) . ?
O9 C45 1.430(3) . ?
C9 H9 0.9800 . ?
C9 H10 0.9800 . ?
C9 H11 0.9800 . ?
O10 C47 1.411(3) . ?
O10 C48 1.414(3) . ?
C10 C11 1.407(3) . ?
C10 C15 1.414(3) . ?
O11 C49 1.425(2) . ?
O11 C50 1.433(2) . ?
C11 C12 1.389(3) . ?
C11 C16 1.505(3) . ?
O12 C52 1.430(2) . ?
O12 C51 1.431(2) . ?
C12 C13 1.383(3) . ?
C12 H12 0.9500 . ?
C13 C14 1.386(3) . ?
C13 C17 1.509(3) . ?
C14 C15 1.390(3) . ?
C14 H13 0.9500 . ?
C15 C18 1.501(3) . ?
C16 H14 0.9800 . ?
C16 H15 0.9800 . ?
C16 H16 0.9800 . ?
C17 H17 0.9800 . ?
C17 H18 0.9800 . ?
C17 H19 0.9800 . ?
C18 H20 0.9800 . ?
C18 H21 0.9800 . ?
C18 H22 0.9800 . ?
C19 C24 1.410(3) . ?
C19 C20 1.416(3) . ?
C20 C21 1.390(3) . ?
C20 C25 1.504(3) . ?
C21 C22 1.385(3) . ?
C21 H23 0.9500 . ?
C22 C23 1.382(3) . ?
C22 C26 1.509(3) . ?
C23 C24 1.388(3) . ?
C23 H24 0.9500 . ?
C24 C27 1.497(3) . ?
C25 H25 0.9800 . ?
C25 H26 0.9800 . ?
C25 H27 0.9800 . ?
C26 H31 0.9800 . ?
C26 H32 0.9800 . ?
C26 H33 0.9800 . ?
C27 H28 0.9800 . ?
C27 H29 0.9800 . ?
C27 H30 0.9800 . ?
C28 C33 1.412(3) . ?
C28 C29 1.418(3) . ?
C29 C30 1.386(3) . ?
C29 C34 1.501(3) . ?
C30 C31 1.382(3) . ?
C30 H34 0.9500 . ?
C31 C32 1.388(3) . ?
C31 C35 1.509(3) . ?
C32 C33 1.388(3) . ?
C32 H35 0.9500 . ?
C33 C36 1.504(3) . ?
C34 H36 0.9800 . ?
C34 H37 0.9800 . ?
C34 H38 0.9800 . ?
C35 H39 0.9800 . ?
C35 H40 0.9800 . ?
C35 H41 0.9800 . ?
C36 H42 0.9800 . ?
C36 H43 0.9800 . ?
C36 H44 0.9800 . ?
C37 H45 0.9800 . ?
C37 H46 0.9800 . ?
C37 H47 0.9800 . ?
C38 C39 1.500(3) . ?
C38 H48 0.9900 . ?
C38 H49 0.9900 . ?
C39 H50 0.9900 . ?
C39 H51 0.9900 . ?
C40 H52 0.9800 . ?
C40 H53 0.9800 . ?
C40 H54 0.9800 . ?
C41 H55 0.9800 . ?
C41 H56 0.9800 . ?
C41 H57 0.9800 . ?
C42 C43 1.489(3) . ?
C42 H58 0.9900 . ?
C42 H59 0.9900 . ?
C43 H60 0.9900 . ?
C43 H61 0.9900 . ?
C44 H62 0.9800 . ?
C44 H63 0.9800 . ?
C44 H64 0.9800 . ?
C45 H65 0.9800 . ?
C45 H66 0.9800 . ?
C45 H67 0.9800 . ?
C46 C47 1.496(3) . ?
C46 H68 0.9900 . ?
C46 H69 0.9900 . ?
C47 H70 0.9900 . ?
C47 H71 0.9900 . ?
C48 H72 0.9800 . ?
C48 H73 0.9800 . ?
C48 H74 0.9800 . ?
C49 H75 0.9800 . ?
C49 H76 0.9800 . ?
C49 H77 0.9800 . ?
C50 C51 1.494(3) . ?
C50 H78 0.9900 . ?
C50 H79 0.9900 . ?
C51 H80 0.9900 . ?
C51 H81 0.9900 . ?
C52 H82 0.9800 . ?
C52 H83 0.9800 . ?
C52 H84 0.9800 . ?
